data_1519055
loop_
_publ_author_name
'Xiqu Wang'
'Lumei Liu'
'Kent Ross'
'Allan J. Jacobson'

_publ_section_title
;
 Synthesis and crystal structures of yttrium sulfates Y(OH)(SO4), Y(SO4)F,
 YNi(OH)3(SO4)-II and Y2Cu(OH)3(SO4)2F.H2O
;
_journal_name_full 'Solid State Sciences'
_journal_page_first 109
_journal_page_last 118
_journal_volume 2
_journal_year 1998
_chemical_formula_sum 'H3 Ni O7 S Y'
_chemical_formula_weight 294.71
_space_group_IT_number 62
_symmetry_cell_setting orthorhombic
_symmetry_Int_Tables_number 62
_symmetry_space_group_name_Hall '-P 2ac 2n'
_symmetry_space_group_name_H-M 'P n m a'
_cell_angle_alpha 90
_cell_angle_beta 90
_cell_angle_gamma 90
_cell_formula_units_Z 4
_cell_length_a 6.9695(8)
_cell_length_b 7.2615(8)
_cell_length_c 10.292(1)
_cell_volume 520.87(10)
_diffrn_ambient_temperature 293
_diffrn_radiation_probe x-ray
_diffrn_radiation_type MoK\a
_diffrn_radiation_wavelength 0.71073
_exptl_absorpt_coefficient_mu 15.08
_exptl_crystal_density_diffrn 3.758
_refine_ls_number_parameters 63
_refine_ls_number_reflns 678
_refine_ls_R_factor_gt 0.0369
_refine_ls_wR_factor_gt 0.0736
_cod_data_source_file SSS-2000-2-109-118-3.cif
_cod_data_source_block YNi(OH)3(SO4)-II
_cod_database_code 1519055

loop_
_symmetry_equiv_pos_site_id
_symmetry_equiv_pos_as_xyz
1 x,y,z
2 1/2-x,-y,1/2+z
3 1/2+x,1/2-y,1/2-z
4 -x,1/2+y,-z
5 -x,-y,-z
6 1/2+x,y,1/2-z
7 1/2-x,1/2+y,1/2+z
8 x,1/2-y,z

loop_
_atom_site_label
_atom_site_type_symbol
_atom_site_thermal_displace_type
_atom_site_fract_x
_atom_site_fract_y
_atom_site_fract_z
_atom_site_occupancy
_atom_site_U_iso_or_equiv
_atom_site_calc_flag
_atom_site_refinement_flags
_atom_site_disorder_assembly
_atom_site_disorder_group
Y Y Uiso 0.23880(10) 0.25000 0.69910(10) 1.000 0.0100(10) . . . .
Ni Ni Uiso 0.00000 0.00000 0.50000 1.000 0.0070(10) . . . .
S S Uiso 0.6209(2) 0.25000 0.4468(2) 1.000 0.0070(10) . . . .
O1 O Uiso 0.5523(7) 0.25000 0.5832(5) 1.000 0.0150(10) . . . .
O2 O Uiso 0.4598(6) 0.25000 0.3549(5) 1.000 0.0100(10) . . . .
O3 O Uiso 0.2631(4) -0.0828(5) 0.5749(3) 1.000 0.0140(10) . . . .
O4 O Uiso 0.1241(6) 0.25000 0.4913(4) 1.000 0.0080(10) . . . .
O5 O Uiso -0.0465(5) 0.0673(5) 0.6916(3) 1.000 0.0120(10) . . . .
H1 H Uiso 0.213(9) 0.25000 0.440(7) 1.000 0.03(3) . . . .
H2 H Uiso -0.036(7) -0.027(5) 0.734(5) 1.000 0.016(15) . . . .

loop_
_geom_angle_atom_site_label_1
_geom_angle_atom_site_label_2
_geom_angle_atom_site_label_3
_geom_angle
_geom_angle_site_symmetry_1
_geom_angle_site_symmetry_2
_geom_angle_site_symmetry_3
_geom_angle_publ_flag
Ni Y O1 98.60(10) . . . yes
Ni Y O3 39.98(6) . . . yes
Ni Y O4 38.65(5) . . . yes
Ni Y O5 39.93(8) . . . yes
Ni Y O1 107.01(9) . . 3_456 yes
Ni Y O5 168.52(9) . . 3_556 yes
Ni Y Ni 69.03(2) . . 4_556 yes
Ni Y O5 108.95(9) . . 6_556 yes
Ni Y O3 103.51(7) . . 8_555 yes
Ni Y O5 82.06(8) . . 8_555 yes
O1 Y O3 73.87(8) . . . yes
O1 Y O4 81.86(16) . . . yes
O1 Y O5 135.58(11) . . . yes
O1 Y O1 148.75(16) . . 3_456 yes
O1 Y O5 70.28(13) . . 3_556 yes
Ni Y O1 98.60(10) 4_556 . . yes
O1 Y O5 70.28(13) . . 6_556 yes
O1 Y O3 73.87(8) . . 8_555 yes
O1 Y O5 135.58(11) . . 8_555 yes
O3 Y O4 65.45(7) . . . yes
O3 Y O5 63.06(10) . . . yes
O1 Y O3 115.77(7) 3_456 . . yes
O3 Y O5 134.32(11) . . 3_556 yes
Ni Y O3 103.51(7) 4_556 . . yes
O3 Y O5 71.24(11) . . 6_556 yes
O3 Y O3 123.83(10) . . 8_555 yes
O3 Y O5 121.72(11) . . 8_555 yes
O4 Y O5 71.26(12) . . . yes
O1 Y O4 129.39(15) 3_456 . . yes
O4 Y O5 133.44(11) . . 3_556 yes
Ni Y O4 38.65(5) 4_556 . . yes
O4 Y O5 133.44(11) . . 6_556 yes
O3 Y O4 65.45(7) 8_555 . . yes
O4 Y O5 71.26(12) . . 8_555 yes
O1 Y O5 67.09(12) 3_456 . . yes
O5 Y O5 151.50(12) . . 3_556 yes
Ni Y O5 82.06(8) 4_556 . . yes
O5 Y O5 103.73(12) . . 6_556 yes
O3 Y O5 121.72(11) 8_555 . . yes
O5 Y O5 67.38(12) . . 8_555 yes
O1 Y O5 84.44(12) 3_456 . 3_556 yes
Ni Y O1 107.01(9) 4_556 . 3_456 yes
O1 Y O5 84.44(12) 3_456 . 6_556 yes
O1 Y O3 115.77(7) 3_456 . 8_555 yes
O1 Y O5 67.09(12) 3_456 . 8_555 yes
Ni Y O5 108.95(9) 4_556 . 3_556 yes
O5 Y O5 70.65(13) 3_556 . 6_556 yes
O3 Y O5 71.24(11) 8_555 . 3_556 yes
O5 Y O5 103.73(12) 3_556 . 8_555 yes
Ni Y O5 168.52(9) 4_556 . 6_556 yes
Ni Y O3 39.98(6) 4_556 . 8_555 yes
Ni Y O5 39.93(8) 4_556 . 8_555 yes
O3 Y O5 134.32(11) 8_555 . 6_556 yes
O5 Y O5 151.50(12) 6_556 . 8_555 yes
O3 Y O5 63.06(10) 8_555 . 8_555 yes
Y Ni O3 57.88(10) . . . yes
Y Ni O4 45.11(12) . . . yes
Y Ni O5 48.25(10) . . . yes
Y Ni Y 180.00 . . 4_546 yes
Y Ni O4 134.89(12) . . 4_546 yes
Y Ni O3 122.12(10) . . 5_556 yes
Y Ni O5 131.75(10) . . 5_556 yes
O3 Ni O4 84.16(15) . . . yes
O3 Ni O5 81.50(13) . . . yes
Y Ni O3 122.12(10) 4_546 . . yes
O3 Ni O4 95.84(15) . . 4_546 yes
O3 Ni O3 180.00 . . 5_556 yes
O3 Ni O5 98.50(13) . . 5_556 yes
O4 Ni O5 84.04(15) . . . yes
Y Ni O4 134.89(12) 4_546 . . yes
O4 Ni O4 180.00 . . 4_546 yes
O3 Ni O4 95.84(15) 5_556 . . yes
O4 Ni O5 95.96(15) . . 5_556 yes
Y Ni O5 131.75(10) 4_546 . . yes
O4 Ni O5 95.96(15) 4_546 . . yes
O3 Ni O5 98.50(13) 5_556 . . yes
O5 Ni O5 180.00 . . 5_556 yes
Y Ni O4 45.11(12) 4_546 . 4_546 yes
Y Ni O3 57.88(10) 4_546 . 5_556 yes
Y Ni O5 48.25(10) 4_546 . 5_556 yes
O3 Ni O4 84.16(15) 5_556 . 4_546 yes
O4 Ni O5 84.04(15) 4_546 . 5_556 yes
O3 Ni O5 81.50(13) 5_556 . 5_556 yes
O1 S O2 111.3(3) . . . yes
O1 S O3 108.66(18) . . 4_656 yes
O1 S O3 108.66(18) . . 5_656 yes
O2 S O3 108.75(17) . . 4_656 yes
O2 S O3 108.75(17) . . 5_656 yes
O3 S O3 110.73(19) 4_656 . 5_656 yes
Y O1 S 137.4(3) . . . yes
Y O1 Y 91.49(17) . . 3_556 yes
Y O1 S 131.1(3) 3_556 . . yes
Y O3 Ni 82.14(11) . . . yes
Y O3 S 146.14(18) . . 4_646 yes
Ni O3 S 131.7(2) . . 4_646 yes
Y O4 Ni 96.25(13) . . . yes
Y O4 Ni 96.25(13) . . 4_556 yes
Ni O4 Ni 128.8(2) . . 4_556 yes
Y O5 Ni 91.82(13) . . . yes
Y O5 Y 101.87(14) . . 3_456 yes
Y O5 Ni 135.24(17) 3_456 . . yes
Y O4 H1 110(5) . . . no
Ni O4 H1 110.9(12) . . . no
Ni O4 H1 110.9(12) 4_556 . . no
Y O5 H2 112(3) . . . no
Ni O5 H2 107(3) . . . no
Y O5 H2 106(3) 3_456 . . no

loop_
_geom_bond_atom_site_label_1
_geom_bond_atom_site_label_2
_geom_bond_distance
_geom_bond_site_symmetry_1
_geom_bond_site_symmetry_2
_geom_bond_publ_flag
Y Ni 3.2038(8) . . yes
Y O1 2.489(5) . . yes
Y O3 2.739(4) . . yes
Y O4 2.283(4) . . yes
Y O5 2.392(4) . . yes
Y O1 2.590(5) . 3_456 yes
Y O5 2.295(4) . 3_556 yes
Y Ni 3.2038(8) . 4_556 yes
Y O5 2.295(4) . 6_556 yes
Y O3 2.739(4) . 8_555 yes
Y O5 2.392(4) . 8_555 yes
Ni O3 2.078(3) . . yes
Ni O4 2.0129(18) . . yes
Ni O5 2.057(3) . . yes
Ni O4 2.0129(18) . 4_546 yes
Ni O3 2.078(3) . 5_556 yes
Ni O5 2.057(3) . 5_556 yes
S O1 1.483(5) . . yes
S O2 1.468(5) . . yes
S O3 1.476(3) . 4_656 yes
S O3 1.476(3) . 5_656 yes
O4 H1 0.81(7) . . no
O5 H2 0.82(4) . . no

loop_
_geom_hbond_atom_site_label_D
_geom_hbond_atom_site_label_H
_geom_hbond_atom_site_label_A
_geom_hbond_distance_DH
_geom_hbond_distance_HA
_geom_hbond_distance_DA
_geom_hbond_angle_DHA
_geom_hbond_site_symmetry_A
_geom_hbond_publ_flag
O4 H1 O2 0.81(7) 1.93(7) 2.729(6) 167(7) . yes
O5 H2 O2 0.82(4) 2.11(4) 2.915(5) 169(4) 2_555 yes
O5 H2 O3 0.82(4) 2.45(5) 2.954(5) 121(4) 6_456 yes

loop_
_geom_torsion_atom_site_label_1
_geom_torsion_atom_site_label_2
_geom_torsion_atom_site_label_3
_geom_torsion_atom_site_label_4
_geom_torsion
_geom_torsion_site_symmetry_1
_geom_torsion_site_symmetry_2
_geom_torsion_site_symmetry_3
_geom_torsion_site_symmetry_4
_geom_torsion_publ_flag
O1 Y Ni O3 51.85(12) . . . . no
O1 Y Ni O4 -65.28(17) . . . . no
O1 Y Ni O5 160.90(15) . . . . no
O3 Y Ni O4 -117.13(18) . . . . no
O3 Y Ni O5 109.05(17) . . . . no
O3 Y Ni O3 180.00(15) . . . 5_556 no
O3 Y Ni O5 -70.96(17) . . . 5_556 no
O4 Y Ni O3 117.13(18) . . . . no
O4 Y Ni O5 -133.8(2) . . . . no
O5 Y Ni O3 -109.05(17) . . . . no
O5 Y Ni O4 133.8(2) . . . . no
O5 Y Ni O3 70.96(17) . . . 5_556 no
O5 Y Ni O5 -180.00(19) . . . 5_556 no
O5 Y Ni O3 -20.15(14) 6_556 . . . no
O5 Y Ni O5 88.89(16) 6_556 . . . no
O3 Y Ni O3 127.21(12) 8_555 . . . no
O3 Y Ni O5 -123.74(15) 8_555 . . . no
O5 Y Ni O3 -173.05(13) 8_555 . . . no
O5 Y Ni O5 -64.01(16) 8_555 . . . no
Ni Y O1 S 34.96(2) . . . . no
O3 Y O1 S 66.70(8) . . . . no
O4 Y O1 S 0.00 . . . . no
O5 Y O1 S 52.43(16) . . . . no
O1 Y O3 Ni -125.96(15) . . . . no
O4 Y O3 Ni -37.67(13) . . . . no
O5 Y O3 Ni 42.89(10) . . . . no
O5 Y O3 S -138.2(4) . . . 4_646 no
O5 Y O3 Ni -165.29(13) 3_556 . . . no
O5 Y O3 Ni 159.87(13) 6_556 . . . no
O3 Y O3 Ni -68.79(12) 8_555 . . . no
O5 Y O3 Ni 8.10(15) 8_555 . . . no
O1 Y O4 Ni 114.87(12) . . . . no
O3 Y O4 Ni 38.95(10) . . . . no
O5 Y O4 Ni -29.27(13) . . . . no
O1 Y O5 Ni -27.5(2) . . . . no
O3 Y O5 Ni -42.94(11) . . . . no
O3 Y O5 Y 179.96(16) . . . 3_456 no
O4 Y O5 Ni 28.41(10) . . . . no
O5 Y O5 Ni -177.9(2) 3_556 . . . no
O5 Y O5 Ni -103.24(13) 6_556 . . . no
O3 Y O5 Ni 71.90(15) 8_555 . . . no
O5 Y O5 Ni 105.34(14) 8_555 . . . no
O4 Ni O3 Y 39.33(13) . . . . no
O5 Ni O3 Y -45.49(11) . . . . no
O5 Ni O3 S 135.3(3) . . . 4_646 no
O5 Ni O3 Y 134.51(11) 5_556 . . . no
O3 Ni O4 Y -49.26(13) . . . . no
O5 Ni O4 Y 32.76(14) . . . . no
O3 Ni O5 Y 54.04(13) . . . . no
O3 Ni O5 Y 163.0(3) . . . 3_456 no
O4 Ni O5 Y -30.92(14) . . . . no
O3 Ni O5 Y -125.96(13) 5_556 . . . no
O2 S O1 Y 0.00 . . . . no
